data_7219735
loop_
_publ_author_name
'Behbehani, Haider'
'Ibrahim, Hamada Mohamed'
'Dawood, KM'

_publ_section_title
;
 Ultrasound-Assisted Regio- and Stereoselective Synthesis of
 Bis-[1`,4`-diaryl-1-oxo-spiro-benzosuberane-2,5`-pyrazoline] Derivatives
 via 1,3-Dipolar Cycloaddition
;
_journal_name_full 'RSC Adv.'
_journal_paper_doi 10.1039/C5RA02972D
_journal_year 2015
_chemical_formula_moiety 'C26 H22 Cl N2 O'
_chemical_formula_sum 'C26 H22 Cl N2 O'
_chemical_formula_weight 413.93
_space_group_IT_number 14
_symmetry_cell_setting monoclinic
_symmetry_Int_Tables_number 14
_symmetry_space_group_name_Hall '-P 2ybc'
_symmetry_space_group_name_H-M 'P 1 21/c 1'
_atom_sites_solution_hydrogens geom
_atom_sites_solution_primary direct
_atom_sites_solution_secondary difmap
_audit_update_record
;
2015-02-08 deposited with the CCDC.
2015-03-04 downloaded from the CCDC.
;
_cell_angle_alpha 90.0000
_cell_angle_beta 119.470(9)
_cell_angle_gamma 90.0000
_cell_formula_units_Z 4
_cell_length_a 13.1550(19)
_cell_length_b 14.042(2)
_cell_length_c 13.208(2)
_cell_measurement_reflns_used 6323
_cell_measurement_temperature 293
_cell_measurement_theta_max 27.43
_cell_measurement_theta_min 3.09
_cell_volume 2124.1(6)
_computing_cell_refinement 'CrystalClear-SM Expert 2.0 r4'
_computing_data_collection 'CrystalClear-SM Expert 2.0 r4 (Rigaku, 2009)'
_computing_data_reduction 'CrystalClear-SM Expert 2.0 r4'
_computing_molecular_graphics 'CrystalStructure 4.0'
_computing_publication_material 'CrystalStructure 4.0 (Rigaku, 2010)'
_computing_structure_refinement 'SHELXL97 (Sheldrick, 2008)'
_computing_structure_solution 'SHELXS97 (Sheldrick, 2008)'
_diffrn_ambient_temperature 293
_diffrn_detector_area_resol_mean 10.000
_diffrn_measured_fraction_theta_full 0.997
_diffrn_measured_fraction_theta_max 0.997
_diffrn_measurement_device_type 'Rigaku R-AXIS RAPID'
_diffrn_measurement_method \w
_diffrn_radiation_type 'Mo K\a'
_diffrn_radiation_wavelength 0.71075
_diffrn_reflns_av_R_equivalents 0.0272
_diffrn_reflns_limit_h_max 17
_diffrn_reflns_limit_h_min -16
_diffrn_reflns_limit_k_max 18
_diffrn_reflns_limit_k_min -18
_diffrn_reflns_limit_l_max 17
_diffrn_reflns_limit_l_min -17
_diffrn_reflns_number 20439
_diffrn_reflns_theta_full 27.47
_diffrn_reflns_theta_max 27.47
_diffrn_standards_number 0
_exptl_absorpt_coefficient_mu 0.200
_exptl_absorpt_correction_T_max 0.961
_exptl_absorpt_correction_T_min 0.699
_exptl_absorpt_correction_type multi-scan
_exptl_absorpt_process_details 'ABSCOR (Rigaku, 1995)'
_exptl_crystal_colour Yellow
_exptl_crystal_density_diffrn 1.294
_exptl_crystal_density_method 'not measured'
_exptl_crystal_description Block
_exptl_crystal_F_000 868.00
_exptl_crystal_size_max 0.250
_exptl_crystal_size_mid 0.200
_exptl_crystal_size_min 0.200
_refine_diff_density_max 0.310
_refine_diff_density_min -0.530
_refine_ls_extinction_method none
_refine_ls_goodness_of_fit_ref 1.069
_refine_ls_hydrogen_treatment constr
_refine_ls_number_parameters 272
_refine_ls_number_reflns 4836
_refine_ls_number_restraints 0
_refine_ls_R_factor_gt 0.0467
_refine_ls_shift/su_max 0.001
_refine_ls_structure_factor_coef Fsqd
_refine_ls_weighting_details 'w = 1/[\s^2^(Fo^2^)+(0.0655P)^2^+0.3791P] where P=(Fo^2^+2Fc^2^)/3'
_refine_ls_weighting_scheme calc
_refine_ls_wR_factor_ref 0.1361
_reflns_number_gt 3613
_reflns_number_total 4836
_reflns_threshold_expression F^2^>2.0\s(F^2^)
_cod_data_source_file c5ra02972d1.cif
_cod_data_source_block User-defined
_cod_database_code 7219735

loop_
_symmetry_equiv_pos_site_id
_symmetry_equiv_pos_as_xyz
1 +X,+Y,+Z
2 -X,1/2+Y,1/2-Z
3 -X,-Y,-Z
4 +X,1/2-Y,1/2+Z

loop_
_atom_site_label
_atom_site_type_symbol
_atom_site_fract_x
_atom_site_fract_y
_atom_site_fract_z
_atom_site_U_iso_or_equiv
_atom_site_adp_type
_atom_site_occupancy
_atom_site_symmetry_multiplicity
_atom_site_calc_flag
_atom_site_refinement_flags
Cl31 Cl 1.05366(5) 0.60600(9) 0.65163(7) 0.1501(5) Uani 1.0 4 d .
O1 O 0.33592(12) 0.37505(10) 0.25069(11) 0.0648(4) Uani 1.0 4 d .
N3 N 0.41911(11) 0.57068(9) 0.37456(10) 0.0425(3) Uani 1.0 4 d .
N4 N 0.42269(11) 0.57254(9) 0.27023(10) 0.0404(3) Uani 1.0 4 d .
C5 C 0.09923(17) 0.65716(16) -0.01772(15) 0.0673(5) Uani 1.0 4 d .
C6 C 0.10465(16) 0.61953(17) 0.08145(17) 0.0733(6) Uani 1.0 4 d .
C7 C 0.20940(15) 0.59078(14) 0.17577(15) 0.0600(5) Uani 1.0 4 d .
C8 C 0.31271(13) 0.60116(11) 0.17318(12) 0.0429(4) Uani 1.0 4 d .
C9 C 0.30935(15) 0.64112(11) 0.07527(13) 0.0486(4) Uani 1.0 4 d .
C10 C 0.20307(17) 0.66684(13) -0.01918(14) 0.0594(5) Uani 1.0 4 d .
C11 C 0.19781(18) 0.36897(16) -0.12274(16) 0.0721(6) Uani 1.0 4 d .
C12 C 0.23239(15) 0.39790(13) -0.00974(15) 0.0575(5) Uani 1.0 4 d .
C13 C 0.34622(14) 0.38087(11) 0.07738(12) 0.0457(4) Uani 1.0 4 d .
C14 C 0.42650(15) 0.33474(11) 0.05366(14) 0.0502(4) Uani 1.0 4 d .
C15 C 0.38724(19) 0.30358(13) -0.05990(17) 0.0640(5) Uani 1.0 4 d .
C16 C 0.2740(2) 0.32111(16) -0.14675(16) 0.0739(6) Uani 1.0 4 d .
C17 C 0.38401(13) 0.40792(11) 0.20092(12) 0.0427(4) Uani 1.0 4 d .
C18 C 0.48312(12) 0.48269(10) 0.26176(11) 0.0379(3) Uani 1.0 4 d .
C19 C 0.49097(12) 0.50702(11) 0.44190(11) 0.0405(4) Uani 1.0 4 d .
C20 C 0.55921(12) 0.45706(10) 0.39318(11) 0.0404(4) Uani 1.0 4 d .
C21 C 0.68412(13) 0.49440(12) 0.45433(12) 0.0462(4) Uani 1.0 4 d .
C22 C 0.70750(16) 0.59074(14) 0.46282(17) 0.0625(5) Uani 1.0 4 d .
C23 C 0.82068(19) 0.62528(19) 0.5223(2) 0.0835(7) Uani 1.0 4 d .
C24 C 0.91100(17) 0.5633(3) 0.57532(18) 0.0869(8) Uani 1.0 4 d .
C25 C 0.89166(18) 0.4675(3) 0.56886(19) 0.0934(9) Uani 1.0 4 d .
C26 C 0.77752(17) 0.43246(17) 0.50819(17) 0.0685(6) Uani 1.0 4 d .
C27 C 0.54841(13) 0.50049(11) 0.19496(12) 0.0427(4) Uani 1.0 4 d .
C28 C 0.61742(14) 0.41593(13) 0.18766(14) 0.0516(4) Uani 1.0 4 d .
C29 C 0.55000(16) 0.32194(13) 0.15009(16) 0.0582(5) Uani 1.0 4 d .
C30 C -0.0168(2) 0.6871(3) -0.1199(2) 0.1019(9) Uani 1.0 4 d .
H6 H 0.0361 0.6133 0.0851 0.0880 Uiso 1.0 4 calc R
H7 H 0.2102 0.5645 0.2408 0.0720 Uiso 1.0 4 calc R
H9 H 0.3782 0.6506 0.0731 0.0584 Uiso 1.0 4 calc R
H10 H 0.2017 0.6913 -0.0853 0.0713 Uiso 1.0 4 calc R
H11 H 0.1226 0.3822 -0.1822 0.0865 Uiso 1.0 4 calc R
H12 H 0.1799 0.4283 0.0074 0.0690 Uiso 1.0 4 calc R
H15 H 0.4379 0.2706 -0.0775 0.0768 Uiso 1.0 4 calc R
H16 H 0.2495 0.3002 -0.2221 0.0887 Uiso 1.0 4 calc R
H20 H 0.5587 0.3881 0.4043 0.0485 Uiso 1.0 4 calc R
H22 H 0.6458 0.6335 0.4278 0.0750 Uiso 1.0 4 calc R
H23 H 0.8347 0.6905 0.5258 0.1002 Uiso 1.0 4 calc R
H25 H 0.9543 0.4255 0.6047 0.1121 Uiso 1.0 4 calc R
H26 H 0.7643 0.3671 0.5040 0.0822 Uiso 1.0 4 calc R
H27A H 0.6019 0.5532 0.2314 0.0513 Uiso 1.0 4 calc R
H27B H 0.4923 0.5200 0.1165 0.0513 Uiso 1.0 4 calc R
H28A H 0.6859 0.4069 0.2633 0.0619 Uiso 1.0 4 calc R
H28B H 0.6443 0.4314 0.1331 0.0619 Uiso 1.0 4 calc R
H29A H 0.5902 0.2785 0.1245 0.0698 Uiso 1.0 4 calc R
H29B H 0.5491 0.2933 0.2165 0.0698 Uiso 1.0 4 calc R
H30A H -0.0589 0.7253 -0.0925 0.1223 Uiso 1.0 4 calc R
H30B H -0.0618 0.6315 -0.1583 0.1223 Uiso 1.0 4 calc R
H30C H -0.0032 0.7235 -0.1736 0.1223 Uiso 1.0 4 calc R

loop_
_atom_site_aniso_label
_atom_site_aniso_U_11
_atom_site_aniso_U_22
_atom_site_aniso_U_33
_atom_site_aniso_U_12
_atom_site_aniso_U_13
_atom_site_aniso_U_23
Cl31 0.0505(4) 0.2886(13) 0.1008(6) -0.0478(5) 0.0292(4) -0.0856(7)
O1 0.0739(9) 0.0766(9) 0.0504(7) -0.0282(7) 0.0355(7) -0.0055(6)
N3 0.0441(7) 0.0522(7) 0.0274(6) 0.0011(6) 0.0147(5) 0.0008(5)
N4 0.0435(7) 0.0464(7) 0.0273(6) 0.0034(6) 0.0143(5) 0.0028(5)
C5 0.0560(11) 0.0862(14) 0.0420(9) 0.0220(10) 0.0106(8) 0.0070(9)
C6 0.0449(10) 0.1128(17) 0.0543(11) 0.0150(11) 0.0184(9) 0.0117(11)
C7 0.0500(10) 0.0849(13) 0.0411(9) 0.0060(9) 0.0192(8) 0.0112(9)
C8 0.0444(8) 0.0466(8) 0.0297(7) 0.0034(7) 0.0121(6) 0.0017(6)
C9 0.0539(9) 0.0520(9) 0.0368(8) 0.0048(8) 0.0199(7) 0.0059(7)
C10 0.0705(12) 0.0641(11) 0.0350(8) 0.0155(9) 0.0192(8) 0.0123(8)
C11 0.0655(12) 0.0881(15) 0.0403(10) -0.0213(11) 0.0088(9) -0.0080(9)
C12 0.0503(10) 0.0667(11) 0.0450(9) -0.0117(8) 0.0153(8) -0.0074(8)
C13 0.0521(9) 0.0456(8) 0.0349(8) -0.0118(7) 0.0179(7) -0.0045(6)
C14 0.0631(10) 0.0408(8) 0.0477(9) -0.0097(8) 0.0280(8) -0.0064(7)
C15 0.0844(14) 0.0586(11) 0.0605(11) -0.0212(10) 0.0447(11) -0.0198(9)
C16 0.0882(15) 0.0883(15) 0.0435(10) -0.0368(12) 0.0311(11) -0.0225(10)
C17 0.0455(8) 0.0449(8) 0.0341(7) -0.0033(7) 0.0169(7) 0.0015(6)
C18 0.0409(7) 0.0413(8) 0.0279(7) -0.0019(6) 0.0140(6) 0.0005(6)
C19 0.0409(7) 0.0471(8) 0.0281(7) -0.0019(7) 0.0127(6) 0.0003(6)
C20 0.0452(8) 0.0426(8) 0.0275(7) 0.0021(7) 0.0132(6) 0.0015(6)
C21 0.0432(8) 0.0592(10) 0.0303(7) 0.0055(7) 0.0135(6) -0.0043(7)
C22 0.0467(9) 0.0648(11) 0.0679(12) -0.0032(8) 0.0220(9) -0.0178(9)
C23 0.0632(13) 0.0979(17) 0.0883(16) -0.0266(13) 0.0363(12) -0.0448(14)
C24 0.0440(11) 0.153(3) 0.0553(12) -0.0124(14) 0.0183(9) -0.0431(14)
C25 0.0451(11) 0.153(3) 0.0584(13) 0.0288(14) 0.0070(10) -0.0045(15)
C26 0.0557(11) 0.0827(14) 0.0525(11) 0.0189(10) 0.0153(9) 0.0058(9)
C27 0.0441(8) 0.0489(8) 0.0337(7) -0.0056(7) 0.0180(6) 0.0003(6)
C28 0.0451(9) 0.0672(11) 0.0422(9) 0.0012(8) 0.0213(7) -0.0034(8)
C29 0.0653(11) 0.0521(10) 0.0593(11) 0.0095(9) 0.0322(9) 0.0015(8)
C30 0.0683(14) 0.154(3) 0.0577(13) 0.0432(16) 0.0116(11) 0.0243(15)

loop_
_atom_type_symbol
_atom_type_description
_atom_type_scat_dispersion_real
_atom_type_scat_dispersion_imag
_atom_type_scat_source
C C 0.0033 0.0016
;
International Tables for Crystallography
(1992, Vol. C, Tables 4.2.6.8 and 6.1.1.4)
;
H H 0.0000 0.0000
;
International Tables for Crystallography
(1992, Vol. C, Table 6.1.1.4)
;
N N 0.0061 0.0033
;
International Tables for Crystallography
(1992, Vol. C, Tables 4.2.6.8 and 6.1.1.4)
;
O O 0.0106 0.0060
;
International Tables for Crystallography
(1992, Vol. C, Tables 4.2.6.8 and 6.1.1.4)
;
Cl Cl 0.1484 0.1585
;
International Tables for Crystallography
(1992, Vol. C, Tables 4.2.6.8 and 6.1.1.4)
;

loop_
_geom_angle_atom_site_label_1
_geom_angle_atom_site_label_2
_geom_angle_atom_site_label_3
_geom_angle
_geom_angle_publ_flag
_geom_angle_site_symmetry_1
_geom_angle_site_symmetry_3
N4 N3 C19 108.89(15) yes . .
N3 N4 C8 112.04(15) yes . .
N3 N4 C18 109.12(11) yes . .
C8 N4 C18 119.84(12) yes . .
C6 C5 C10 117.42(16) yes . .
C6 C5 C30 120.6(3) yes . .
C10 C5 C30 121.9(2) yes . .
C5 C6 C7 121.9(3) yes . .
C6 C7 C8 120.1(2) yes . .
N4 C8 C7 121.17(16) yes . .
N4 C8 C9 119.93(17) yes . .
C7 C8 C9 118.90(14) yes . .
C8 C9 C10 119.9(2) yes . .
C5 C10 C9 121.8(2) yes . .
C12 C11 C16 120.18(17) yes . .
C11 C12 C13 119.3(2) yes . .
C12 C13 C14 121.27(16) yes . .
C12 C13 C17 120.16(18) yes . .
C14 C13 C17 118.51(13) yes . .
C13 C14 C15 117.70(15) yes . .
C13 C14 C29 119.07(16) yes . .
C15 C14 C29 123.2(2) yes . .
C14 C15 C16 120.9(3) yes . .
C11 C16 C15 120.5(2) yes . .
O1 C17 C13 120.89(14) yes . .
O1 C17 C18 120.54(14) yes . .
C13 C17 C18 118.52(16) yes . .
N4 C18 C17 105.18(12) yes . .
N4 C18 C20 100.46(12) yes . .
N4 C18 C27 111.68(13) yes . .
C17 C18 C20 109.58(13) yes . .
C17 C18 C27 112.31(13) yes . .
C20 C18 C27 116.48(12) yes . .
N3 C19 C19 120.62(16) yes . 3_666
N3 C19 C20 114.63(15) yes . .
C19 C19 C20 124.55(12) yes 3_666 .
C18 C20 C19 100.16(11) yes . .
C18 C20 C21 116.40(14) yes . .
C19 C20 C21 109.05(12) yes . .
C20 C21 C22 121.31(15) yes . .
C20 C21 C26 120.65(16) yes . .
C22 C21 C26 117.96(16) yes . .
C21 C22 C23 121.60(19) yes . .
C22 C23 C24 119.5(3) yes . .
Cl31 C24 C23 119.9(3) yes . .
Cl31 C24 C25 119.34(19) yes . .
C23 C24 C25 120.7(2) yes . .
C24 C25 C26 119.8(3) yes . .
C21 C26 C25 120.4(3) yes . .
C18 C27 C28 115.53(14) yes . .
C27 C28 C29 115.06(16) yes . .
C14 C29 C28 112.59(14) yes . .
C5 C6 H6 119.063 no . .
C7 C6 H6 119.074 no . .
C6 C7 H7 119.969 no . .
C8 C7 H7 119.975 no . .
C8 C9 H9 120.061 no . .
C10 C9 H9 120.059 no . .
C5 C10 H10 119.085 no . .
C9 C10 H10 119.083 no . .
C12 C11 H11 119.905 no . .
C16 C11 H11 119.915 no . .
C11 C12 H12 120.357 no . .
C13 C12 H12 120.344 no . .
C14 C15 H15 119.536 no . .
C16 C15 H15 119.546 no . .
C11 C16 H16 119.726 no . .
C15 C16 H16 119.726 no . .
C18 C20 H20 110.251 no . .
C19 C20 H20 110.246 no . .
C21 C20 H20 110.248 no . .
C21 C22 H22 119.204 no . .
C23 C22 H22 119.198 no . .
C22 C23 H23 120.257 no . .
C24 C23 H23 120.251 no . .
C24 C25 H25 120.085 no . .
C26 C25 H25 120.100 no . .
C21 C26 H26 119.813 no . .
C25 C26 H26 119.809 no . .
C18 C27 H27A 108.401 no . .
C18 C27 H27B 108.399 no . .
C28 C27 H27A 108.391 no . .
C28 C27 H27B 108.392 no . .
H27A C27 H27B 107.453 no . .
C27 C28 H28A 108.498 no . .
C27 C28 H28B 108.508 no . .
C29 C28 H28A 108.506 no . .
C29 C28 H28B 108.503 no . .
H28A C28 H28B 107.520 no . .
C14 C29 H29A 109.077 no . .
C14 C29 H29B 109.084 no . .
C28 C29 H29A 109.078 no . .
C28 C29 H29B 109.079 no . .
H29A C29 H29B 107.817 no . .
C5 C30 H30A 109.468 no . .
C5 C30 H30B 109.474 no . .
C5 C30 H30C 109.476 no . .
H30A C30 H30B 109.464 no . .
H30A C30 H30C 109.468 no . .
H30B C30 H30C 109.478 no . .

loop_
_geom_bond_atom_site_label_1
_geom_bond_atom_site_label_2
_geom_bond_distance
_geom_bond_publ_flag
_geom_bond_site_symmetry_2
Cl31 C24 1.742(3) yes .
O1 C17 1.206(3) yes .
N3 N4 1.402(3) yes .
N3 C19 1.2870(18) yes .
N4 C8 1.4398(17) yes .
N4 C18 1.524(2) yes .
C5 C6 1.381(4) yes .
C5 C10 1.382(4) yes .
C5 C30 1.517(3) yes .
C6 C7 1.387(3) yes .
C7 C8 1.384(3) yes .
C8 C9 1.390(3) yes .
C9 C10 1.388(2) yes .
C11 C12 1.390(3) yes .
C11 C16 1.367(4) yes .
C12 C13 1.389(2) yes .
C13 C14 1.399(3) yes .
C13 C17 1.502(3) yes .
C14 C15 1.395(3) yes .
C14 C29 1.503(3) yes .
C15 C16 1.383(3) yes .
C17 C18 1.555(2) yes .
C18 C20 1.5604(18) yes .
C18 C27 1.525(3) yes .
C19 C19 1.446(3) yes 3_666
C19 C20 1.510(3) yes .
C20 C21 1.524(2) yes .
C21 C22 1.380(3) yes .
C21 C26 1.383(3) yes .
C22 C23 1.385(3) yes .
C23 C24 1.357(4) yes .
C24 C25 1.365(5) yes .
C25 C26 1.398(3) yes .
C27 C28 1.526(3) yes .
C28 C29 1.530(3) yes .
C6 H6 0.930 no .
C7 H7 0.930 no .
C9 H9 0.930 no .
C10 H10 0.930 no .
C11 H11 0.930 no .
C12 H12 0.930 no .
C15 H15 0.930 no .
C16 H16 0.930 no .
C20 H20 0.980 no .
C22 H22 0.930 no .
C23 H23 0.930 no .
C25 H25 0.930 no .
C26 H26 0.930 no .
C27 H27A 0.970 no .
C27 H27B 0.970 no .
C28 H28A 0.970 no .
C28 H28B 0.970 no .
C29 H29A 0.970 no .
C29 H29B 0.970 no .
C30 H30A 0.960 no .
C30 H30B 0.960 no .
C30 H30C 0.960 no .

loop_
_geom_contact_atom_site_label_1
_geom_contact_atom_site_label_2
_geom_contact_distance
_geom_contact_publ_flag
_geom_contact_site_symmetry_2
O1 N3 3.1078(19) no .
O1 N4 2.961(2) no .
O1 C7 3.362(3) no .
O1 C8 3.304(3) no .
O1 C12 3.030(3) no .
O1 C14 3.400(3) no .
O1 C19 2.9839(18) no .
O1 C20 2.8385(19) no .
N3 N3 3.5370(17) no 3_666
N3 C7 2.7307(18) no .
N3 C17 3.107(2) no .
N3 C20 2.964(3) no 3_666
N3 C21 3.286(3) no .
N3 C21 3.287(3) no 3_666
N3 C22 3.388(3) no .
N4 C13 3.496(2) no .
N4 C19 3.570(2) no 3_666
N4 C21 3.2735(19) no .
N4 C22 3.346(2) no .
C5 C8 2.810(2) no .
C6 C9 2.751(4) no .
C7 C10 2.751(3) no .
C7 C17 3.351(3) no .
C7 C18 3.541(3) no .
C8 C12 3.548(3) no .
C8 C13 3.451(3) no .
C8 C17 2.835(3) no .
C8 C19 3.4138(19) no .
C8 C27 3.289(3) no .
C9 C12 3.582(3) no .
C9 C17 3.583(3) no .
C9 C18 3.271(2) no .
C9 C27 3.376(3) no .
C11 C14 2.795(3) no .
C12 C15 2.770(4) no .
C13 C16 2.757(3) no .
C13 C27 2.871(3) no .
C13 C28 3.159(3) no .
C14 C18 3.227(3) no .
C14 C27 2.920(2) no .
C15 C28 3.551(3) no .
C17 C19 3.105(2) no .
C17 C28 3.162(3) no .
C17 C29 2.849(3) no .
C18 C22 3.218(2) no .
C18 C29 3.053(3) no .
C19 C21 3.208(3) no 3_666
C19 C22 2.966(3) no .
C19 C26 3.581(3) no .
C20 C28 3.215(3) no .
C21 C24 2.776(3) no .
C21 C27 2.985(2) no .
C21 C28 3.369(3) no .
C22 C25 2.737(4) no .
C22 C27 3.349(3) no .
C23 C26 2.754(4) no .
Cl31 C25 3.482(4) no 3_766
O1 C15 3.368(3) no 4_555
O1 C16 3.342(3) no 4_555
N3 C29 3.585(3) no 2_655
C15 O1 3.368(3) no 4_554
C15 C27 3.599(3) no 3_665
C16 O1 3.342(3) no 4_554
C25 Cl31 3.482(4) no 3_766
C27 C15 3.599(3) no 3_665
C29 N3 3.585(3) no 2_645
Cl31 H23 2.7851 no .
Cl31 H25 2.7781 no .
O1 H7 3.1012 no .
O1 H12 2.9345 no .
O1 H20 2.6241 no .
O1 H29B 3.2607 no .
N3 H7 2.4300 no .
N3 H20 3.0642 no .
N3 H20 2.8487 no 3_666
N3 H22 2.8463 no .
N4 H7 2.6285 no .
N4 H9 2.6124 no .
N4 H20 3.1505 no .
N4 H22 2.7689 no .
N4 H27A 2.6619 no .
N4 H27B 2.7086 no .
C5 H7 3.2522 no .
C5 H9 3.2534 no .
C5 H12 3.3485 no .
C6 H10 3.2031 no .
C6 H12 3.1774 no .
C6 H30A 2.6919 no .
C6 H30B 2.8334 no .
C6 H30C 3.2853 no .
C7 H9 3.2311 no .
C7 H12 3.0742 no .
C8 H6 3.2334 no .
C8 H10 3.2378 no .
C8 H12 3.1581 no .
C8 H27A 3.5556 no .
C8 H27B 3.0304 no .
C9 H7 3.2317 no .
C9 H12 3.3362 no .
C9 H27A 3.5753 no .
C9 H27B 2.7738 no .
C10 H6 3.2031 no .
C10 H12 3.3966 no .
C10 H30A 3.1941 no .
C10 H30B 3.0764 no .
C10 H30C 2.5911 no .
C11 H15 3.2223 no .
C12 H16 3.2283 no .
C12 H27B 3.4354 no .
C13 H11 3.2377 no .
C13 H15 3.2346 no .
C13 H27B 2.6077 no .
C13 H29A 3.2842 no .
C13 H29B 2.6806 no .
C14 H12 3.2676 no .
C14 H16 3.2523 no .
C14 H27B 2.7383 no .
C14 H28A 3.3230 no .
C14 H28B 2.8623 no .
C15 H11 3.2268 no .
C15 H28B 3.5599 no .
C15 H29A 2.6045 no .
C15 H29B 3.1989 no .
C16 H12 3.2288 no .
C17 H7 3.3949 no .
C17 H12 2.6599 no .
C17 H20 2.5490 no .
C17 H27A 3.3769 no .
C17 H27B 2.7043 no .
C17 H29B 2.6285 no .
C18 H9 3.2077 no .
C18 H22 3.0423 no .
C18 H28A 2.8634 no .
C18 H28B 3.3825 no .
C18 H29B 2.9482 no .
C19 H7 3.4200 no .
C19 H20 2.8338 no 3_666
C19 H22 2.7769 no .
C20 H22 2.6709 no .
C20 H26 2.6705 no .
C20 H27A 2.8076 no .
C20 H27B 3.4272 no .
C20 H28A 3.0053 no .
C20 H29B 3.2317 no .
C21 H23 3.2484 no .
C21 H25 3.2501 no .
C21 H27A 2.7176 no .
C21 H28A 2.8171 no .
C22 H20 3.3225 no .
C22 H26 3.2114 no .
C22 H27A 2.7151 no .
C22 H28A 3.5994 no .
C23 H25 3.2027 no .
C24 H22 3.2021 no .
C24 H26 3.2265 no .
C25 H7 3.4105 no 3_666
C25 H23 3.2048 no .
C26 H7 3.2392 no 3_666
C26 H20 2.5831 no .
C26 H22 3.2082 no .
C26 H28A 2.8649 no .
C27 H9 2.9155 no .
C27 H20 3.1278 no .
C27 H22 3.2726 no .
C27 H29A 3.3742 no .
C27 H29B 2.9224 no .
C28 H20 3.3330 no .
C29 H15 2.7143 no .
C29 H20 3.4304 no .
C29 H27A 3.3823 no .
C29 H27B 2.8592 no .
C30 H6 2.6524 no .
C30 H10 2.6797 no .
H6 H7 2.3039 no .
H6 H30A 2.5787 no .
H6 H30B 2.8257 no .
H6 H30C 3.5496 no .
H7 H12 3.4799 no .
H7 H26 3.3586 no 3_666
H9 H10 2.3057 no .
H9 H27A 2.9750 no .
H9 H27B 2.2580 no .
H10 H30A 3.4154 no .
H10 H30B 3.2184 no .
H10 H30C 2.3954 no .
H11 H12 2.3237 no .
H11 H16 2.2926 no .
H15 H16 2.3032 no .
H15 H28B 3.5748 no .
H15 H29A 2.4254 no .
H15 H29B 3.4247 no .
H20 H22 3.5968 no .
H20 H26 2.3737 no .
H20 H27A 3.4907 no .
H20 H28A 3.0666 no .
H20 H29B 2.7620 no .
H22 H23 2.3074 no .
H22 H27A 2.6192 no .
H25 H26 2.3268 no .
H26 H28A 2.8736 no .
H26 H29B 3.5963 no .
H27A H28A 2.2718 no .
H27A H28B 2.3724 no .
H27B H28A 2.8126 no .
H27B H28B 2.2710 no .
H27B H29B 3.3855 no .
H28A H29A 2.4339 no .
H28A H29B 2.2514 no .
H28B H29A 2.2470 no .
H28B H29B 2.8099 no .
Cl31 H10 3.2619 no 1_656
Cl31 H25 3.3650 no 3_766
Cl31 H28A 3.0402 no 3_766
Cl31 H30B 3.5340 no 1_656
Cl31 H30C 3.2110 no 1_656
O1 H15 2.8524 no 4_555
O1 H16 2.8065 no 4_555
O1 H30A 3.4842 no 3_565
O1 H30B 3.1892 no 3_565
N3 H29A 2.9214 no 2_655
N3 H29B 3.4483 no 2_655
N4 H29A 3.2496 no 2_655
N4 H29B 3.1171 no 2_655
C5 H26 3.4101 no 2_655
C6 H12 3.3934 no 3_565
C8 H29A 3.4085 no 2_655
C8 H29B 3.1785 no 2_655
C9 H15 3.5355 no 3_665
C9 H26 3.3332 no 2_655
C9 H28B 3.2618 no 3_665
C9 H29B 3.2496 no 2_655
C10 H26 2.8373 no 2_655
C10 H28B 3.3432 no 3_665
C11 H6 3.3596 no 3_565
C11 H23 2.9400 no 2_645
C11 H25 3.5365 no 1_454
C11 H28B 3.5314 no 3_665
C11 H30C 3.3439 no 2_544
C12 H6 3.1678 no 3_565
C12 H23 3.0207 no 2_645
C13 H22 3.4764 no 2_645
C13 H23 3.3879 no 2_645
C14 H22 3.0292 no 2_645
C14 H27B 3.5656 no 3_665
C15 H9 3.2393 no 3_665
C15 H22 3.1115 no 2_645
C15 H23 3.5413 no 2_645
C15 H27A 3.0849 no 3_665
C15 H27B 3.2205 no 3_665
C16 H23 3.1951 no 2_645
C16 H27A 2.9710 no 3_665
C16 H30A 3.4775 no 2_544
C16 H30C 3.4465 no 2_544
C23 H30A 3.4020 no 4_665
C24 H30B 3.4906 no 1_656
C25 H11 3.4127 no 1_656
C26 H10 3.5083 no 2_645
C28 H9 3.5959 no 3_665
C28 H10 3.5949 no 3_665
C29 H9 3.5310 no 3_665
C29 H22 3.4761 no 2_645
C30 H11 3.5628 no 2_554
C30 H12 3.5461 no 3_565
C30 H16 3.1557 no 2_554
C30 H25 3.4298 no 2_655
H6 C11 3.3596 no 3_565
H6 C12 3.1678 no 3_565
H6 H11 2.9406 no 3_565
H6 H12 2.5480 no 3_565
H6 H30B 3.5420 no 3_565
H7 H30B 3.2375 no 3_565
H9 C15 3.2393 no 3_665
H9 C28 3.5959 no 3_665
H9 C29 3.5310 no 3_665
H9 H15 2.6350 no 3_665
H9 H20 3.4141 no 2_655
H9 H26 3.4526 no 2_655
H9 H28B 2.8354 no 3_665
H9 H29A 3.0067 no 3_665
H9 H29B 3.1687 no 2_655
H10 Cl31 3.2619 no 1_454
H10 C26 3.5083 no 2_655
H10 C28 3.5949 no 3_665
H10 H26 2.6417 no 2_655
H10 H28B 2.9556 no 3_665
H10 H29A 3.0564 no 3_665
H11 C25 3.4127 no 1_454
H11 C30 3.5628 no 2_544
H11 H6 2.9406 no 3_565
H11 H23 3.2697 no 2_645
H11 H25 2.6579 no 1_454
H11 H30A 3.4586 no 2_544
H11 H30C 2.8486 no 2_544
H12 C6 3.3934 no 3_565
H12 C30 3.5461 no 3_565
H12 H6 2.5480 no 3_565
H12 H23 3.3622 no 2_645
H12 H30A 3.1950 no 3_565
H12 H30B 3.1841 no 3_565
H15 O1 2.8524 no 4_554
H15 C9 3.5355 no 3_665
H15 H9 2.6350 no 3_665
H15 H20 2.8149 no 4_554
H15 H22 3.3113 no 2_645
H15 H27A 3.0801 no 3_665
H15 H27B 3.1973 no 3_665
H16 O1 2.8065 no 4_554
H16 C30 3.1557 no 2_544
H16 H27A 2.8833 no 3_665
H16 H30A 2.7111 no 2_544
H16 H30B 3.2190 no 2_544
H16 H30C 3.0265 no 2_544
H20 H9 3.4141 no 2_645
H20 H15 2.8149 no 4_555
H20 H29A 3.5945 no 4_555
H22 C13 3.4764 no 2_655
H22 C14 3.0292 no 2_655
H22 C15 3.1115 no 2_655
H22 C29 3.4761 no 2_655
H22 H15 3.3113 no 2_655
H22 H29A 3.4853 no 2_655
H22 H29B 3.2298 no 2_655
H23 C11 2.9400 no 2_655
H23 C12 3.0207 no 2_655
H23 C13 3.3879 no 2_655
H23 C15 3.5413 no 2_655
H23 C16 3.1951 no 2_655
H23 H11 3.2697 no 2_655
H23 H12 3.3622 no 2_655
H23 H30A 2.8204 no 4_665
H23 H30C 3.4919 no 1_656
H25 Cl31 3.3650 no 3_766
H25 C11 3.5365 no 1_656
H25 C30 3.4298 no 2_645
H25 H11 2.6579 no 1_656
H25 H30A 3.1700 no 2_645
H25 H30C 2.9516 no 2_645
H26 C5 3.4101 no 2_645
H26 C9 3.3332 no 2_645
H26 C10 2.8373 no 2_645
H26 H9 3.4526 no 2_645
H26 H10 2.6417 no 2_645
H26 H30C 3.4690 no 2_645
H27A C15 3.0849 no 3_665
H27A C16 2.9710 no 3_665
H27A H15 3.0801 no 3_665
H27A H16 2.8833 no 3_665
H27B C14 3.5656 no 3_665
H27B C15 3.2205 no 3_665
H27B H15 3.1973 no 3_665
H27B H27B 3.2307 no 3_665
H27B H28B 2.9556 no 3_665
H28A Cl31 3.0402 no 3_766
H28B C9 3.2618 no 3_665
H28B C10 3.3432 no 3_665
H28B C11 3.5314 no 3_665
H28B H9 2.8354 no 3_665
H28B H10 2.9556 no 3_665
H28B H27B 2.9556 no 3_665
H29A N3 2.9214 no 2_645
H29A N4 3.2496 no 2_645
H29A C8 3.4085 no 2_645
H29A H9 3.0067 no 3_665
H29A H10 3.0564 no 3_665
H29A H20 3.5945 no 4_554
H29A H22 3.4853 no 2_645
H29B N3 3.4483 no 2_645
H29B N4 3.1171 no 2_645
H29B C8 3.1785 no 2_645
H29B C9 3.2496 no 2_645
H29B H9 3.1687 no 2_645
H29B H22 3.2298 no 2_645
H30A O1 3.4842 no 3_565
H30A C16 3.4775 no 2_554
H30A C23 3.4020 no 4_464
H30A H11 3.4586 no 2_554
H30A H12 3.1950 no 3_565
H30A H16 2.7111 no 2_554
H30A H23 2.8204 no 4_464
H30A H25 3.1700 no 2_655
H30B Cl31 3.5340 no 1_454
H30B O1 3.1892 no 3_565
H30B C24 3.4906 no 1_454
H30B H6 3.5420 no 3_565
H30B H7 3.2375 no 3_565
H30B H12 3.1841 no 3_565
H30B H16 3.2190 no 2_554
H30C Cl31 3.2110 no 1_454
H30C C11 3.3439 no 2_554
H30C C16 3.4465 no 2_554
H30C H11 2.8486 no 2_554
H30C H16 3.0265 no 2_554
H30C H23 3.4919 no 1_454
H30C H25 2.9516 no 2_655
H30C H26 3.4690 no 2_655

loop_
_geom_torsion_atom_site_label_1
_geom_torsion_atom_site_label_2
_geom_torsion_atom_site_label_3
_geom_torsion_atom_site_label_4
_geom_torsion
_geom_torsion_publ_flag
_geom_torsion_site_symmetry_1
_geom_torsion_site_symmetry_3
_geom_torsion_site_symmetry_4
N4 N3 C19 C19 177.07(11) no . . 3_666
N4 N3 C19 C20 2.10(16) no . . .
C19 N3 N4 C8 150.37(11) no . . .
C19 N3 N4 C18 15.25(15) no . . .
N3 N4 C8 C7 -23.25(18) no . . .
N3 N4 C8 C9 155.93(12) no . . .
N3 N4 C18 C17 89.03(11) no . . .
N3 N4 C18 C20 -24.75(13) no . . .
N3 N4 C18 C27 -148.90(10) no . . .
C8 N4 C18 C17 -42.03(19) no . . .
C8 N4 C18 C20 -155.81(14) no . . .
C8 N4 C18 C27 80.05(16) no . . .
C18 N4 C8 C7 106.52(18) no . . .
C18 N4 C8 C9 -74.30(18) no . . .
C6 C5 C10 C9 -0.8(3) no . . .
C10 C5 C6 C7 -1.1(4) no . . .
C30 C5 C6 C7 179.4(2) no . . .
C30 C5 C10 C9 178.7(2) no . . .
C5 C6 C7 C8 1.3(4) no . . .
C6 C7 C8 N4 179.55(17) no . . .
C6 C7 C8 C9 0.4(3) no . . .
N4 C8 C9 C10 178.65(12) no . . .
C7 C8 C9 C10 -2.2(3) no . . .
C8 C9 C10 C5 2.4(3) no . . .
C12 C11 C16 C15 -2.1(4) no . . .
C16 C11 C12 C13 2.4(4) no . . .
C11 C12 C13 C14 -0.3(3) no . . .
C11 C12 C13 C17 -177.48(17) no . . .
C12 C13 C14 C15 -2.1(3) no . . .
C12 C13 C14 C29 177.34(15) no . . .
C12 C13 C17 O1 59.1(3) no . . .
C12 C13 C17 C18 -118.32(17) no . . .
C14 C13 C17 O1 -118.15(18) no . . .
C14 C13 C17 C18 64.45(19) no . . .
C17 C13 C14 C15 175.14(13) no . . .
C17 C13 C14 C29 -5.5(3) no . . .
C13 C14 C15 C16 2.4(3) no . . .
C13 C14 C29 C28 -69.9(3) no . . .
C15 C14 C29 C28 109.5(2) no . . .
C29 C14 C15 C16 -176.93(16) no . . .
C14 C15 C16 C11 -0.4(4) no . . .
O1 C17 C18 N4 -69.68(17) no . . .
O1 C17 C18 C20 37.5(2) no . . .
O1 C17 C18 C27 168.65(13) no . . .
C13 C17 C18 N4 107.73(15) no . . .
C13 C17 C18 C20 -145.05(13) no . . .
C13 C17 C18 C27 -13.94(17) no . . .
N4 C18 C20 C19 23.37(13) no . . .
N4 C18 C20 C21 -93.97(14) no . . .
N4 C18 C27 C28 176.75(8) no . . .
C17 C18 C20 C19 -87.01(14) no . . .
C17 C18 C20 C21 155.65(13) no . . .
C17 C18 C27 C28 -65.37(13) no . . .
C20 C18 C27 C28 62.15(15) no . . .
C27 C18 C20 C19 144.14(12) no . . .
C27 C18 C20 C21 26.81(18) no . . .
N3 C19 C19 N3 -180(79364) no . 3_666 3_666
N3 C19 C19 C20 5.5(3) no . 3_666 3_666
N3 C19 C20 C18 -17.47(15) no . . .
N3 C19 C20 C21 105.19(13) no . . .
C19 C19 C20 C18 167.78(13) no 3_666 . .
C19 C19 C20 C21 -69.55(18) no 3_666 . .
C20 C19 C19 N3 -5.5(3) no . 3_666 3_666
C20 C19 C19 C20 180(70729) no . 3_666 3_666
C18 C20 C21 C22 61.0(2) no . . .
C18 C20 C21 C26 -122.32(15) no . . .
C19 C20 C21 C22 -51.36(19) no . . .
C19 C20 C21 C26 125.36(15) no . . .
C20 C21 C22 C23 177.39(17) no . . .
C20 C21 C26 C25 -176.95(17) no . . .
C22 C21 C26 C25 -0.1(4) no . . .
C26 C21 C22 C23 0.6(4) no . . .
C21 C22 C23 C24 -1.2(4) no . . .
C22 C23 C24 Cl31 -179.3(3) no . . .
C22 C23 C24 C25 1.2(5) no . . .
Cl31 C24 C25 C26 179.78(18) no . . .
C23 C24 C25 C26 -0.8(4) no . . .
C24 C25 C26 C21 0.2(4) no . . .
C18 C27 C28 C29 48.84(16) no . . .
C27 C28 C29 C14 41.0(3) no . . .
